data_4316635
loop_
_publ_author_name
'William Levason'
'Seema Maheshwari'
'Raju Ratnani'
'Gillian Reid'
'Michael Webster'
'Wenjian Zhang'

_publ_contact_author_address
;   School of Chemistry
    University of Southampton
    Southampton SO17 1BJ, UK
;
_publ_contact_author_email gr@soton.ac.uk
_publ_contact_author_fax '023 8059 3781'
_publ_contact_author_name 'Professor Gillian Reid'
_publ_contact_author_phone '023 8059 3609'
_publ_section_title
;
 Structural Diversity in Supramolecular Complexes of MCl3 (M = As, Sb, Bi)
 with Constrained Thio- and Seleno-Ether Ligands
;
_journal_name_full 'Inorganic Chemistry'
_journal_page_first 9036
_journal_page_last 9048
_journal_paper_doi 10.1021/ic101296e
_journal_volume 49
_journal_year 2010
_chemical_formula_moiety 'C12 H18 Cl3 S2 Sb'
_chemical_formula_sum 'C12 H18 Cl3 S2 Sb'
_chemical_formula_weight 454.48
_chemical_name_systematic
; 
 1,2-Bis[(ethylthio)methyl]benzene-trichloroantimony(III) 
;
_space_group_IT_number 14
_space_group_name_Hall '-P 2yn'
_symmetry_cell_setting monoclinic
_symmetry_space_group_name_Hall '-P 2yn'
_symmetry_space_group_name_H-M 'P 1 21/n 1'
_atom_sites_solution_hydrogens geom
_atom_sites_solution_primary direct
_atom_sites_solution_secondary difmap
_audit_author_name 'Webster, M.'
_audit_creation_date 2010-03-10
_audit_creation_method 'SHELXL-97 + hand edit'
_cell_angle_alpha 90.00
_cell_angle_beta 90.38(4)
_cell_angle_gamma 90.00
_cell_formula_units_Z 4
_cell_length_a 7.283(3)
_cell_length_b 18.854(9)
_cell_length_c 12.653(6)
_cell_measurement_reflns_used 37138
_cell_measurement_temperature 120(2)
_cell_measurement_theta_max 27.48
_cell_measurement_theta_min 2.91
_cell_volume 1737.4(14)
_computing_cell_refinement 'DENZO (Otwinowski & Minor, 1997)'
_computing_data_collection 'COLLECT (Hooft, R.W.W., 1998)'
_computing_data_reduction 'DENZO (Otwinowski & Minor, 1997)'
_computing_structure_refinement 'SHELXL-97 (Sheldrick, 1997)'
_computing_structure_solution 'SHELXS-97 (Sheldrick, 1997)'
_diffrn_ambient_temperature 120(2)
_diffrn_measured_fraction_theta_full 0.938
_diffrn_measured_fraction_theta_max 0.938
_diffrn_measurement_device_type 'Bruker-Nonius 95mm CCD camera on \k-goniostat'
_diffrn_measurement_method '\f & \w scans'
_diffrn_radiation_monochromator graphite
_diffrn_radiation_source 'Bruker-Nonius FR591 rotating anode'
_diffrn_radiation_type MoK\a
_diffrn_radiation_wavelength 0.71073
_diffrn_reflns_av_R_equivalents 0.0570
_diffrn_reflns_av_sigmaI/netI 0.0528
_diffrn_reflns_limit_h_max 8
_diffrn_reflns_limit_h_min -8
_diffrn_reflns_limit_k_max 23
_diffrn_reflns_limit_k_min -23
_diffrn_reflns_limit_l_max 15
_diffrn_reflns_limit_l_min -15
_diffrn_reflns_number 11004
_diffrn_reflns_theta_full 26.00
_diffrn_reflns_theta_max 26.00
_diffrn_reflns_theta_min 3.22
_diffrn_standards_number 0
_exptl_absorpt_coefficient_mu 2.272
_exptl_absorpt_correction_T_max 0.7456
_exptl_absorpt_correction_T_min 0.4376
_exptl_absorpt_correction_type multi-scan
_exptl_absorpt_process_details 'G.M. Sheldrick, (2007). SADABS. Version 2007/2. Bruker AXS Inc.'
_exptl_crystal_colour colourless
_exptl_crystal_density_diffrn 1.738
_exptl_crystal_density_method 'not measured'
_exptl_crystal_description needle
_exptl_crystal_F_000 896
_exptl_crystal_size_max 0.24
_exptl_crystal_size_mid 0.08
_exptl_crystal_size_min 0.02
_refine_diff_density_max 1.578
_refine_diff_density_min -1.009
_refine_diff_density_rms 0.159
_refine_ls_extinction_method none
_refine_ls_goodness_of_fit_ref 1.016
_refine_ls_hydrogen_treatment constr
_refine_ls_matrix_type full
_refine_ls_number_parameters 164
_refine_ls_number_reflns 3185
_refine_ls_number_restraints 0
_refine_ls_restrained_S_all 1.016
_refine_ls_R_factor_all 0.0536
_refine_ls_R_factor_gt 0.0491
_refine_ls_shift/su_max 0.000
_refine_ls_shift/su_mean 0.000
_refine_ls_structure_factor_coef Fsqd
_refine_ls_weighting_details 'w=1/[\s^2^(Fo^2^)+(0.0745P)^2^+10.3332P] where P=(Fo^2^+2Fc^2^)/3'
_refine_ls_weighting_scheme calc
_refine_ls_wR_factor_gt 0.1303
_refine_ls_wR_factor_ref 0.1367
_reflns_number_gt 2983
_reflns_number_total 3185
_reflns_threshold_expression I>2sigma(I)
_cod_data_source_file ic101296e_si_002_06.cif
_cod_data_source_block 10sm02
_cod_original_cell_volume 1737.3(14)
_cod_original_sg_symbol_H-M 'P 21/n'
_cod_database_code 4316635

loop_
_symmetry_equiv_pos_as_xyz
'x, y, z'
'-x+1/2, y+1/2, -z+1/2'
'-x, -y, -z'
'x-1/2, -y-1/2, z-1/2'

loop_
_atom_site_label
_atom_site_type_symbol
_atom_site_fract_x
_atom_site_fract_y
_atom_site_fract_z
_atom_site_U_iso_or_equiv
_atom_site_adp_type
_atom_site_occupancy
_atom_site_symmetry_multiplicity
_atom_site_calc_flag
_atom_site_refinement_flags
_atom_site_disorder_assembly
_atom_site_disorder_group
Sb1 Sb 0.54976(8) 0.11001(2) 0.41488(5) 0.02624(17) Uani 1 1 d . . .
Cl1 Cl 0.3354(3) 0.06661(11) 0.55097(17) 0.0328(5) Uani 1 1 d . . .
Cl2 Cl 0.4077(3) 0.22250(9) 0.4146(2) 0.0335(4) Uani 1 1 d . . .
Cl3 Cl 0.3498(3) 0.06995(11) 0.27196(17) 0.0340(5) Uani 1 1 d . . .
S1 S 0.7539(3) 0.17484(11) 0.23706(17) 0.0295(4) Uani 1 1 d . . .
S2 S 0.7540(3) 0.17841(10) 0.59302(19) 0.0288(4) Uani 1 1 d . . .
C1 C 0.9275(19) 0.1032(5) 0.0710(9) 0.051(3) Uani 1 1 d . . .
H1A H 0.9595 0.0568 0.0415 0.077 Uiso 1 1 calc R . .
H1B H 1.0400 0.1301 0.0855 0.077 Uiso 1 1 calc R . .
H1C H 0.8511 0.1293 0.0202 0.077 Uiso 1 1 calc R . .
C2 C 0.8215(14) 0.0929(5) 0.1734(8) 0.037(2) Uani 1 1 d . . .
H2A H 0.8985 0.0652 0.2233 0.045 Uiso 1 1 calc R . .
H2B H 0.7099 0.0647 0.1580 0.045 Uiso 1 1 calc R . .
C3 C 0.9729(14) 0.2024(5) 0.2936(7) 0.034(2) Uani 1 1 d . . .
H3A H 1.0224 0.1644 0.3397 0.041 Uiso 1 1 calc R . .
H3B H 1.0623 0.2113 0.2365 0.041 Uiso 1 1 calc R . .
C4 C 0.9450(12) 0.2693(4) 0.3573(6) 0.0268(16) Uani 1 1 d . . .
C5 C 0.9229(13) 0.3336(5) 0.3034(8) 0.036(2) Uani 1 1 d . . .
H5 H 0.9228 0.3332 0.2283 0.044 Uiso 1 1 calc R . .
C6 C 0.9011(13) 0.3973(5) 0.3546(9) 0.039(2) Uani 1 1 d . . .
H6 H 0.8880 0.4401 0.3156 0.046 Uiso 1 1 calc R . .
C7 C 0.8988(13) 0.3982(5) 0.4644(9) 0.038(2) Uani 1 1 d . . .
H7 H 0.8842 0.4417 0.5013 0.045 Uiso 1 1 calc R . .
C8 C 0.9178(12) 0.3353(5) 0.5195(7) 0.034(2) Uani 1 1 d . . .
H8 H 0.9120 0.3362 0.5945 0.040 Uiso 1 1 calc R . .
C9 C 0.9452(13) 0.2706(4) 0.4692(6) 0.0260(16) Uani 1 1 d . . .
C10 C 0.9724(13) 0.2054(5) 0.5357(7) 0.0318(19) Uani 1 1 d . . .
H10A H 1.0623 0.2154 0.5928 0.038 Uiso 1 1 calc R . .
H10B H 1.0217 0.1665 0.4916 0.038 Uiso 1 1 calc R . .
C11 C 0.8186(13) 0.0956(4) 0.6590(7) 0.034(2) Uani 1 1 d . . .
H11A H 0.7059 0.0687 0.6762 0.041 Uiso 1 1 calc R . .
H11B H 0.8923 0.0664 0.6100 0.041 Uiso 1 1 calc R . .
C12 C 0.9255(19) 0.1076(5) 0.7571(9) 0.048(3) Uani 1 1 d . . .
H12A H 0.9576 0.0619 0.7889 0.072 Uiso 1 1 calc R . .
H12B H 0.8518 0.1352 0.8068 0.072 Uiso 1 1 calc R . .
H12C H 1.0380 0.1337 0.7404 0.072 Uiso 1 1 calc R . .

loop_
_atom_site_aniso_label
_atom_site_aniso_U_11
_atom_site_aniso_U_22
_atom_site_aniso_U_33
_atom_site_aniso_U_23
_atom_site_aniso_U_13
_atom_site_aniso_U_12
Sb1 0.0241(3) 0.0235(2) 0.0311(3) 0.0013(2) 0.0023(3) 0.00133(17)
Cl1 0.0336(11) 0.0301(10) 0.0348(11) 0.0018(8) 0.0061(8) 0.0019(8)
Cl2 0.0302(9) 0.0242(8) 0.0461(11) 0.0005(9) 0.0012(10) 0.0043(7)
Cl3 0.0364(11) 0.0295(10) 0.0360(12) 0.0007(8) -0.0038(9) -0.0043(8)
S1 0.0277(10) 0.0281(10) 0.0327(11) -0.0014(8) 0.0020(9) 0.0001(8)
S2 0.0271(9) 0.0269(9) 0.0324(10) 0.0036(9) 0.0011(10) -0.0004(7)
C1 0.054(7) 0.050(5) 0.051(7) -0.022(5) 0.023(6) 0.000(5)
C2 0.041(5) 0.031(4) 0.041(5) 0.001(4) 0.009(4) -0.003(4)
C3 0.034(5) 0.040(5) 0.029(4) -0.003(4) -0.002(4) 0.001(4)
C4 0.016(3) 0.030(4) 0.034(4) 0.001(3) 0.007(4) -0.002(4)
C5 0.031(5) 0.040(5) 0.038(5) 0.014(4) 0.013(4) 0.002(4)
C6 0.029(5) 0.030(5) 0.057(7) 0.012(4) -0.001(4) 0.000(3)
C7 0.029(5) 0.031(5) 0.053(6) -0.007(4) -0.007(4) 0.000(3)
C8 0.024(5) 0.037(5) 0.040(5) 0.002(4) 0.001(4) 0.000(3)
C9 0.021(4) 0.028(4) 0.029(4) 0.001(3) -0.001(4) 0.000(4)
C10 0.021(4) 0.037(4) 0.037(4) 0.003(4) 0.009(4) 0.002(4)
C11 0.036(5) 0.023(4) 0.043(5) 0.004(4) 0.000(4) 0.001(4)
C12 0.050(7) 0.039(5) 0.054(6) 0.002(4) -0.005(6) -0.003(4)

loop_
_atom_type_symbol
_atom_type_description
_atom_type_scat_dispersion_real
_atom_type_scat_dispersion_imag
_atom_type_scat_source
C C 0.0033 0.0016 'International Tables Vol C Tables 4.2.6.8 and 6.1.1.4'
H H 0.0000 0.0000 'International Tables Vol C Tables 4.2.6.8 and 6.1.1.4'
S S 0.1246 0.1234 'International Tables Vol C Tables 4.2.6.8 and 6.1.1.4'
Cl Cl 0.1484 0.1585 'International Tables Vol C Tables 4.2.6.8 and 6.1.1.4'
Sb Sb -0.5866 1.5461 'International Tables Vol C Tables 4.2.6.8 and 6.1.1.4'

loop_
_geom_angle_atom_site_label_1
_geom_angle_atom_site_label_2
_geom_angle_atom_site_label_3
_geom_angle
_geom_angle_site_symmetry_1
_geom_angle_site_symmetry_3
_geom_angle_publ_flag
Cl2 Sb1 Cl3 91.01(8) . . ?
Cl2 Sb1 Cl1 91.13(8) . . ?
Cl3 Sb1 Cl1 92.13(7) . . ?
Cl2 Sb1 S1 81.41(7) . . ?
Cl3 Sb1 S1 82.24(7) . . ?
Cl1 Sb1 S1 170.53(7) . . ?
Cl2 Sb1 S2 80.17(7) . . ?
Cl3 Sb1 S2 170.94(7) . . ?
Cl1 Sb1 S2 86.04(7) . . ?
S1 Sb1 S2 98.33(6) . . ?
Cl2 Sb1 Cl1 166.13(6) . 3_656 ?
Cl3 Sb1 Cl1 86.39(7) . 3_656 ?
Cl1 Sb1 Cl1 75.38(7) . 3_656 ?
S1 Sb1 Cl1 111.66(6) . 3_656 ?
S2 Sb1 Cl1 101.69(6) . 3_656 ?
C3 S1 C2 100.3(4) . . ?
C3 S1 Sb1 105.2(3) . . ?
C2 S1 Sb1 97.2(3) . . ?
C11 S2 C10 101.4(4) . . ?
C11 S2 Sb1 95.8(3) . . ?
C10 S2 Sb1 104.6(3) . . ?
C2 C1 H1A 109.5 . . ?
C2 C1 H1B 109.5 . . ?
H1A C1 H1B 109.5 . . ?
C2 C1 H1C 109.5 . . ?
H1A C1 H1C 109.5 . . ?
H1B C1 H1C 109.5 . . ?
C1 C2 S1 114.2(6) . . ?
C1 C2 H2A 108.7 . . ?
S1 C2 H2A 108.7 . . ?
C1 C2 H2B 108.7 . . ?
S1 C2 H2B 108.7 . . ?
H2A C2 H2B 107.6 . . ?
C4 C3 S1 109.1(7) . . ?
C4 C3 H3A 109.9 . . ?
S1 C3 H3A 109.9 . . ?
C4 C3 H3B 109.9 . . ?
S1 C3 H3B 109.9 . . ?
H3A C3 H3B 108.3 . . ?
C5 C4 C9 118.0(8) . . ?
C5 C4 C3 118.6(8) . . ?
C9 C4 C3 123.3(7) . . ?
C6 C5 C4 122.7(9) . . ?
C6 C5 H5 118.6 . . ?
C4 C5 H5 118.6 . . ?
C5 C6 C7 119.0(9) . . ?
C5 C6 H6 120.5 . . ?
C7 C6 H6 120.5 . . ?
C8 C7 C6 119.5(9) . . ?
C8 C7 H7 120.3 . . ?
C6 C7 H7 120.3 . . ?
C7 C8 C9 122.3(9) . . ?
C7 C8 H8 118.8 . . ?
C9 C8 H8 118.8 . . ?
C8 C9 C4 118.4(7) . . ?
C8 C9 C10 118.6(7) . . ?
C4 C9 C10 123.0(7) . . ?
C9 C10 S2 109.8(6) . . ?
C9 C10 H10A 109.7 . . ?
S2 C10 H10A 109.7 . . ?
C9 C10 H10B 109.7 . . ?
S2 C10 H10B 109.7 . . ?
H10A C10 H10B 108.2 . . ?
C12 C11 S2 112.6(6) . . ?
C12 C11 H11A 109.1 . . ?
S2 C11 H11A 109.1 . . ?
C12 C11 H11B 109.1 . . ?
S2 C11 H11B 109.1 . . ?
H11A C11 H11B 107.8 . . ?
C11 C12 H12A 109.5 . . ?
C11 C12 H12B 109.5 . . ?
H12A C12 H12B 109.5 . . ?
C11 C12 H12C 109.5 . . ?
H12A C12 H12C 109.5 . . ?
H12B C12 H12C 109.5 . . ?

loop_
_geom_bond_atom_site_label_1
_geom_bond_atom_site_label_2
_geom_bond_distance
_geom_bond_site_symmetry_2
_geom_bond_publ_flag
Sb1 Cl2 2.360(2) . ?
Sb1 Cl3 2.435(2) . ?
Sb1 Cl1 2.471(2) . ?
Sb1 S1 2.968(2) . ?
Sb1 S2 2.985(3) . ?
Sb1 Cl1 3.460(3) 3_656 ?
S1 C3 1.820(10) . ?
S1 C2 1.812(9) . ?
S2 C11 1.830(8) . ?
S2 C10 1.825(9) . ?
C1 C2 1.525(14) . ?
C1 H1A 0.9800 . ?
C1 H1B 0.9800 . ?
C1 H1C 0.9800 . ?
C2 H2A 0.9900 . ?
C2 H2B 0.9900 . ?
C3 C4 1.510(11) . ?
C3 H3A 0.9900 . ?
C3 H3B 0.9900 . ?
C4 C5 1.400(11) . ?
C4 C9 1.416(11) . ?
C5 C6 1.375(13) . ?
C5 H5 0.9500 . ?
C6 C7 1.389(14) . ?
C6 H6 0.9500 . ?
C7 C8 1.384(13) . ?
C7 H7 0.9500 . ?
C8 C9 1.390(12) . ?
C8 H8 0.9500 . ?
C9 C10 1.503(11) . ?
C10 H10A 0.9900 . ?
C10 H10B 0.9900 . ?
C11 C12 1.478(15) . ?
C11 H11A 0.9900 . ?
C11 H11B 0.9900 . ?
C12 H12A 0.9800 . ?
C12 H12B 0.9800 . ?
C12 H12C 0.9800 . ?

loop_
_geom_torsion_atom_site_label_1
_geom_torsion_atom_site_label_2
_geom_torsion_atom_site_label_3
_geom_torsion_atom_site_label_4
_geom_torsion
_geom_torsion_site_symmetry_1
_geom_torsion_site_symmetry_2
_geom_torsion_site_symmetry_3
_geom_torsion_site_symmetry_4
_geom_torsion_publ_flag
Cl2 Sb1 S1 C3 100.0(3) . . . . ?
Cl3 Sb1 S1 C3 -167.8(3) . . . . ?
S2 Sb1 S1 C3 21.4(3) . . . . ?
Cl1 Sb1 S1 C3 -84.8(3) 3_656 . . . ?
Cl2 Sb1 S1 C2 -157.2(3) . . . . ?
Cl3 Sb1 S1 C2 -65.0(3) . . . . ?
S2 Sb1 S1 C2 124.1(3) . . . . ?
Cl1 Sb1 S1 C2 17.9(3) 3_656 . . . ?
Cl2 Sb1 S2 C11 156.1(3) . . . . ?
Cl1 Sb1 S2 C11 64.2(3) . . . . ?
S1 Sb1 S2 C11 -124.2(3) . . . . ?
Cl1 Sb1 S2 C11 -10.0(3) 3_656 . . . ?
Cl2 Sb1 S2 C10 -100.6(3) . . . . ?
Cl1 Sb1 S2 C10 167.6(3) . . . . ?
S1 Sb1 S2 C10 -20.9(3) . . . . ?
Cl1 Sb1 S2 C10 93.4(3) 3_656 . . . ?
C3 S1 C2 C1 -75.7(9) . . . . ?
Sb1 S1 C2 C1 177.4(8) . . . . ?
C2 S1 C3 C4 -176.7(6) . . . . ?
Sb1 S1 C3 C4 -76.3(6) . . . . ?
S1 C3 C4 C5 -76.1(9) . . . . ?
S1 C3 C4 C9 105.7(11) . . . . ?
C9 C4 C5 C6 -0.2(15) . . . . ?
C3 C4 C5 C6 -178.4(9) . . . . ?
C4 C5 C6 C7 -0.8(15) . . . . ?
C5 C6 C7 C8 -0.1(15) . . . . ?
C6 C7 C8 C9 2.0(14) . . . . ?
C7 C8 C9 C4 -3.0(15) . . . . ?
C7 C8 C9 C10 177.5(8) . . . . ?
C5 C4 C9 C8 2.0(16) . . . . ?
C3 C4 C9 C8 -179.9(8) . . . . ?
C5 C4 C9 C10 -178.5(8) . . . . ?
C3 C4 C9 C10 -0.3(17) . . . . ?
C8 C9 C10 S2 74.0(10) . . . . ?
C4 C9 C10 S2 -105.6(10) . . . . ?
C11 S2 C10 C9 175.3(6) . . . . ?
Sb1 S2 C10 C9 76.1(6) . . . . ?
C10 S2 C11 C12 74.6(9) . . . . ?
Sb1 S2 C11 C12 -179.2(8) . . . . ?
